data_7021262
loop_
_publ_author_name
'Milaeva, Elena R.'
'Shpakovsky, Dmitry B.'
'Gracheva, Yulia A.'
'Orlova, Sophia I.'
'Maduar, Viktoryia V.'
'Tarasevich, Boris N.'
'Meleshonkova, Natalia N.'
'Dubova, Ludmila G.'
'Shevtsova, Elena F.'

_publ_section_title
;
 Metal complexes with functionalised 2,2'-dipicolylamine ligand containing
 an antioxidant 2,6-di-tert-butylphenol moiety: synthesis and biological
 studies.
;
_journal_issue 19
_journal_name_full 'Dalton transactions (Cambridge, England : 2003)'
_journal_page_first 6817
_journal_page_last 6828
_journal_paper_doi 10.1039/c3dt50160d
_journal_volume 42
_journal_year 2013
_chemical_formula_moiety 'C27 H35 Cl2 N3 O Zn, C2 H6 O'
_chemical_formula_sum 'C29 H41 Cl2 N3 O2 Zn'
_chemical_formula_weight 599.92
_chemical_name_systematic
;
?
;
_space_group_IT_number 14
_symmetry_cell_setting monoclinic
_symmetry_space_group_name_Hall '-P 2yn'
_symmetry_space_group_name_H-M 'P 1 21/n 1'
_atom_sites_solution_hydrogens geom
_atom_sites_solution_primary direct
_atom_sites_solution_secondary difmap
_audit_creation_method SHELXL-97
_cell_angle_alpha 90.00
_cell_angle_beta 106.13(3)
_cell_angle_gamma 90.00
_cell_formula_units_Z 4
_cell_length_a 14.579(3)
_cell_length_b 13.032(3)
_cell_length_c 16.021(3)
_cell_measurement_reflns_used 600
_cell_measurement_temperature 100(2)
_cell_measurement_theta_max 29
_cell_measurement_theta_min 3
_cell_volume 2924.1(11)
_computing_cell_refinement 'Bruker SAINT'
_computing_data_collection 'Bruker APEX II'
_computing_data_reduction 'Bruker SAINT'
_computing_molecular_graphics 'Bruker SHELXTL'
_computing_publication_material 'Bruker SHELXTL'
_computing_structure_refinement 'SHELXL-97 (Sheldrick, 1997)'
_computing_structure_solution 'SHELXS-97 (Sheldrick, 1997)'
_diffrn_ambient_temperature 100(2)
_diffrn_measured_fraction_theta_full 1.000
_diffrn_measured_fraction_theta_max 1.000
_diffrn_measurement_device_type 'Bruker APEX II CCD area detector''
_diffrn_measurement_method 'omega scans'
_diffrn_radiation_monochromator graphite
_diffrn_radiation_source 'fine-focus sealed tube'
_diffrn_radiation_type MoK\a
_diffrn_radiation_wavelength 0.71073
_diffrn_reflns_av_R_equivalents 0.0408
_diffrn_reflns_av_sigmaI/netI 0.0347
_diffrn_reflns_limit_h_max 19
_diffrn_reflns_limit_h_min -19
_diffrn_reflns_limit_k_max 17
_diffrn_reflns_limit_k_min -17
_diffrn_reflns_limit_l_max 21
_diffrn_reflns_limit_l_min -21
_diffrn_reflns_number 34536
_diffrn_reflns_theta_full 29.00
_diffrn_reflns_theta_max 29.00
_diffrn_reflns_theta_min 1.67
_exptl_absorpt_coefficient_mu 1.053
_exptl_absorpt_correction_T_max 0.902
_exptl_absorpt_correction_T_min 0.786
_exptl_absorpt_correction_type multi-scan
_exptl_absorpt_process_details SADABS
_exptl_crystal_colour colorless
_exptl_crystal_density_diffrn 1.363
_exptl_crystal_density_method 'not measured'
_exptl_crystal_description prism
_exptl_crystal_F_000 1264
_exptl_crystal_size_max 0.24
_exptl_crystal_size_mid 0.18
_exptl_crystal_size_min 0.10
_platon_squeeze_details
;
;
_refine_diff_density_max 0.549
_refine_diff_density_min -0.509
_refine_diff_density_rms 0.059
_refine_ls_extinction_method none
_refine_ls_goodness_of_fit_ref 0.964
_refine_ls_hydrogen_treatment constr
_refine_ls_matrix_type full
_refine_ls_number_parameters 314
_refine_ls_number_reflns 7784
_refine_ls_number_restraints 0
_refine_ls_restrained_S_all 0.964
_refine_ls_R_factor_all 0.0398
_refine_ls_R_factor_gt 0.0299
_refine_ls_shift/su_max 0.003
_refine_ls_shift/su_mean 0.000
_refine_ls_structure_factor_coef Fsqd
_refine_ls_weighting_details 'calc w=1/[\s^2^(Fo^2^)+(0.0450P)^2^+0.5598P] where P=(Fo^2^+2Fc^2^)/3'
_refine_ls_weighting_scheme calc
_refine_ls_wR_factor_gt 0.0747
_refine_ls_wR_factor_ref 0.0777
_reflns_number_gt 6335
_reflns_number_total 7784
_reflns_threshold_expression I>2\s(I)
_cod_data_source_file c3dt50160d.txt
_cod_data_source_block a2
_cod_depositor_comments
;
The following automatic conversions were performed:

'_symmetry_cell_setting' value 'Monoclinic' changed to 'monoclinic'
according to /home/saulius/struct/CIF-dictionaries/cif_core.dic
dictionary named 'cif_core.dic' version 2.4.2 from 2011-04-26.

Automatic conversion script
Id: cif_fix_values 1891 2012-01-12 08:04:46Z andrius 
;
_cod_original_cell_volume 2924.1(10)
_cod_original_sg_symbol_H-M 'P 21/n'
_cod_database_code 7021262

loop_
_symmetry_equiv_pos_as_xyz
'x, y, z'
'-x+1/2, y+1/2, -z+1/2'
'-x, -y, -z'
'x-1/2, -y-1/2, z-1/2'

loop_
_atom_site_label
_atom_site_type_symbol
_atom_site_fract_x
_atom_site_fract_y
_atom_site_fract_z
_atom_site_U_iso_or_equiv
_atom_site_adp_type
_atom_site_occupancy
_atom_site_symmetry_multiplicity
_atom_site_calc_flag
_atom_site_refinement_flags
Zn1 Zn 0.605910(12) 0.339780(13) 0.216230(11) 0.01445(5) Uani 1 1 d .
Cl1 Cl 0.45610(3) 0.27353(3) 0.17189(3) 0.02566(9) Uani 1 1 d .
Cl2 Cl 0.70731(3) 0.30824(3) 0.13471(2) 0.02090(8) Uani 1 1 d .
N1 N 0.66675(8) 0.43258(9) 0.33287(8) 0.0143(2) Uani 1 1 d .
N2 N 0.66402(9) 0.22848(10) 0.31677(8) 0.0193(3) Uani 1 1 d .
N3 N 0.56497(9) 0.49520(10) 0.17514(8) 0.0164(2) Uani 1 1 d .
O1 O 0.64375(9) 0.70745(8) 0.66468(7) 0.0240(2) Uani 1 1 d .
H1O H 0.6219 0.6859 0.7048 0.034(6) Uiso 1 1 d R
C1 C 0.58740(10) 0.44127(11) 0.37601(9) 0.0137(3) Uani 1 1 d .
H1A H 0.5293 0.4654 0.3322 0.016 Uiso 1 1 calc R
H1B H 0.5737 0.3718 0.3945 0.016 Uiso 1 1 calc R
C2 C 0.60579(10) 0.51141(11) 0.45347(9) 0.0137(3) Uani 1 1 d .
C3 C 0.57993(10) 0.61457(11) 0.44307(9) 0.0141(3) Uani 1 1 d .
H3A H 0.5523 0.6402 0.3861 0.017 Uiso 1 1 calc R
C4 C 0.59301(10) 0.68117(11) 0.51288(9) 0.0140(3) Uani 1 1 d .
C5 C 0.63398(10) 0.64037(11) 0.59641(9) 0.0152(3) Uani 1 1 d .
C6 C 0.66669(10) 0.53864(11) 0.60971(9) 0.0148(3) Uani 1 1 d .
C7 C 0.64909(10) 0.47560(11) 0.53666(9) 0.0146(3) Uani 1 1 d .
H7A H 0.6674 0.4055 0.5441 0.018 Uiso 1 1 calc R
C8 C 0.56602(11) 0.79562(11) 0.49855(10) 0.0177(3) Uani 1 1 d .
C9 C 0.52737(12) 0.82160(12) 0.40201(11) 0.0230(3) Uani 1 1 d .
H9A H 0.5757 0.8052 0.3721 0.035 Uiso 1 1 calc R
H9B H 0.5121 0.8949 0.3954 0.035 Uiso 1 1 calc R
H9C H 0.4695 0.7814 0.3767 0.035 Uiso 1 1 calc R
C10 C 0.48807(13) 0.82479(13) 0.54242(14) 0.0310(4) Uani 1 1 d .
H10A H 0.4724 0.8977 0.5325 0.046 Uiso 1 1 calc R
H10B H 0.5114 0.8117 0.6050 0.046 Uiso 1 1 calc R
H10C H 0.4308 0.7835 0.5176 0.046 Uiso 1 1 calc R
C11 C 0.65511(12) 0.86216(12) 0.53501(10) 0.0212(3) Uani 1 1 d .
H11A H 0.7024 0.8471 0.5036 0.032 Uiso 1 1 calc R
H11B H 0.6824 0.8470 0.5969 0.032 Uiso 1 1 calc R
H11C H 0.6374 0.9348 0.5278 0.032 Uiso 1 1 calc R
C12 C 0.72303(11) 0.49671(12) 0.69940(9) 0.0192(3) Uani 1 1 d .
C13 C 0.76294(14) 0.38981(15) 0.69140(11) 0.0349(4) Uani 1 1 d .
H13A H 0.7101 0.3413 0.6711 0.052 Uiso 1 1 calc R
H13B H 0.8033 0.3678 0.7483 0.052 Uiso 1 1 calc R
H13C H 0.8010 0.3918 0.6498 0.052 Uiso 1 1 calc R
C14 C 0.80930(13) 0.56626(17) 0.74012(12) 0.0379(5) Uani 1 1 d .
H14A H 0.7868 0.6355 0.7481 0.057 Uiso 1 1 calc R
H14B H 0.8510 0.5694 0.7016 0.057 Uiso 1 1 calc R
H14C H 0.8450 0.5382 0.7966 0.057 Uiso 1 1 calc R
C15 C 0.65943(12) 0.48662(13) 0.76130(10) 0.0234(3) Uani 1 1 d .
H15A H 0.6064 0.4398 0.7360 0.035 Uiso 1 1 calc R
H15B H 0.6341 0.5542 0.7700 0.035 Uiso 1 1 calc R
H15C H 0.6973 0.4594 0.8173 0.035 Uiso 1 1 calc R
C16 C 0.74984(10) 0.37713(13) 0.38687(10) 0.0192(3) Uani 1 1 d .
H16A H 0.7664 0.4043 0.4469 0.023 Uiso 1 1 calc R
H16B H 0.8053 0.3879 0.3636 0.023 Uiso 1 1 calc R
C17 C 0.72845(11) 0.26418(12) 0.38773(10) 0.0207(3) Uani 1 1 d .
C18 C 0.77465(12) 0.20005(15) 0.45560(12) 0.0292(4) Uani 1 1 d .
H18A H 0.8190 0.2268 0.5061 0.035 Uiso 1 1 calc R
C19 C 0.75445(13) 0.09592(15) 0.44789(14) 0.0350(5) Uani 1 1 d .
H19A H 0.7859 0.0501 0.4929 0.042 Uiso 1 1 calc R
C20 C 0.68873(13) 0.05906(13) 0.37476(13) 0.0318(4) Uani 1 1 d .
H20A H 0.6746 -0.0122 0.3684 0.038 Uiso 1 1 calc R
C21 C 0.64394(13) 0.12769(13) 0.31107(11) 0.0254(3) Uani 1 1 d .
H21A H 0.5972 0.1029 0.2613 0.030 Uiso 1 1 calc R
C22 C 0.69279(10) 0.53261(12) 0.30336(9) 0.0173(3) Uani 1 1 d .
H22A H 0.7532 0.5261 0.2870 0.021 Uiso 1 1 calc R
H22B H 0.7027 0.5832 0.3511 0.021 Uiso 1 1 calc R
C23 C 0.61445(10) 0.56926(11) 0.22621(9) 0.0161(3) Uani 1 1 d .
C25 C 0.52348(13) 0.69921(13) 0.13509(12) 0.0282(4) Uani 1 1 d .
H25A H 0.5092 0.7694 0.1213 0.034 Uiso 1 1 calc R
C24 C 0.59551(12) 0.67260(12) 0.20861(11) 0.0232(3) Uani 1 1 d .
H24A H 0.6311 0.7239 0.2460 0.028 Uiso 1 1 calc R
C26 C 0.47260(12) 0.62307(14) 0.08203(11) 0.0258(3) Uani 1 1 d .
H26A H 0.4232 0.6398 0.0312 0.031 Uiso 1 1 calc R
C27 C 0.49517(11) 0.52223(13) 0.10462(10) 0.0205(3) Uani 1 1 d .
H27A H 0.4597 0.4696 0.0687 0.025 Uiso 1 1 calc R

loop_
_atom_site_aniso_label
_atom_site_aniso_U_11
_atom_site_aniso_U_22
_atom_site_aniso_U_33
_atom_site_aniso_U_23
_atom_site_aniso_U_13
_atom_site_aniso_U_12
Zn1 0.01615(9) 0.01422(9) 0.01426(9) -0.00074(6) 0.00637(6) -0.00022(6)
Cl1 0.01908(18) 0.0242(2) 0.0345(2) -0.00237(16) 0.00875(16) -0.00628(15)
Cl2 0.02231(18) 0.02376(19) 0.02053(18) 0.00357(14) 0.01242(14) 0.00466(14)
N1 0.0127(5) 0.0156(6) 0.0154(6) 0.0014(5) 0.0049(4) -0.0001(4)
N2 0.0245(7) 0.0170(6) 0.0208(7) 0.0017(5) 0.0134(5) 0.0048(5)
N3 0.0176(6) 0.0186(6) 0.0140(6) -0.0004(5) 0.0061(5) 0.0004(5)
O1 0.0418(7) 0.0162(6) 0.0176(6) -0.0047(4) 0.0143(5) -0.0048(5)
C1 0.0133(6) 0.0143(7) 0.0143(6) -0.0001(5) 0.0051(5) -0.0006(5)
C2 0.0127(6) 0.0137(7) 0.0155(7) -0.0012(5) 0.0053(5) -0.0015(5)
C3 0.0121(6) 0.0150(7) 0.0145(6) 0.0025(5) 0.0025(5) 0.0001(5)
C4 0.0114(6) 0.0134(7) 0.0183(7) 0.0006(5) 0.0057(5) 0.0000(5)
C5 0.0164(7) 0.0156(7) 0.0151(7) -0.0030(5) 0.0068(5) -0.0031(5)
C6 0.0140(6) 0.0171(7) 0.0135(6) 0.0014(5) 0.0040(5) 0.0012(5)
C7 0.0143(6) 0.0130(6) 0.0173(7) 0.0013(5) 0.0056(5) 0.0022(5)
C8 0.0202(7) 0.0116(7) 0.0239(8) 0.0002(6) 0.0104(6) 0.0007(5)
C9 0.0228(8) 0.0148(7) 0.0296(9) 0.0047(6) 0.0042(7) 0.0039(6)
C10 0.0348(10) 0.0161(8) 0.0531(12) 0.0053(7) 0.0307(9) 0.0063(7)
C11 0.0293(8) 0.0161(7) 0.0204(7) -0.0010(6) 0.0105(6) -0.0052(6)
C12 0.0181(7) 0.0257(8) 0.0122(7) 0.0017(6) 0.0017(5) 0.0054(6)
C13 0.0438(11) 0.0401(11) 0.0186(8) 0.0063(7) 0.0051(7) 0.0276(9)
C14 0.0222(8) 0.0586(13) 0.0256(9) 0.0045(9) -0.0054(7) -0.0059(8)
C15 0.0255(8) 0.0279(9) 0.0172(7) 0.0057(6) 0.0065(6) 0.0081(7)
C16 0.0127(6) 0.0271(8) 0.0171(7) 0.0013(6) 0.0030(5) 0.0020(6)
C17 0.0167(7) 0.0261(8) 0.0233(8) 0.0061(6) 0.0123(6) 0.0074(6)
C18 0.0181(8) 0.0409(10) 0.0302(9) 0.0156(8) 0.0092(7) 0.0071(7)
C19 0.0255(9) 0.0358(10) 0.0498(12) 0.0268(9) 0.0206(8) 0.0156(8)
C20 0.0371(10) 0.0195(8) 0.0507(11) 0.0124(8) 0.0317(9) 0.0104(7)
C21 0.0352(9) 0.0185(7) 0.0312(9) 0.0026(7) 0.0235(7) 0.0044(7)
C22 0.0170(7) 0.0194(7) 0.0159(7) 0.0001(6) 0.0054(5) -0.0042(6)
C23 0.0177(7) 0.0172(7) 0.0153(7) 0.0002(5) 0.0079(6) -0.0018(5)
C25 0.0370(10) 0.0201(8) 0.0295(9) 0.0086(7) 0.0125(8) 0.0044(7)
C24 0.0313(9) 0.0179(8) 0.0224(8) 0.0010(6) 0.0106(7) -0.0033(6)
C26 0.0254(8) 0.0307(9) 0.0207(8) 0.0085(7) 0.0054(6) 0.0062(7)
C27 0.0199(7) 0.0257(8) 0.0161(7) 0.0007(6) 0.0053(6) -0.0006(6)

loop_
_atom_type_symbol
_atom_type_description
_atom_type_scat_dispersion_real
_atom_type_scat_dispersion_imag
_atom_type_scat_source
C C 0.0033 0.0016 'International Tables Vol C Tables 4.2.6.8 and 6.1.1.4'
H H 0.0000 0.0000 'International Tables Vol C Tables 4.2.6.8 and 6.1.1.4'
N N 0.0061 0.0033 'International Tables Vol C Tables 4.2.6.8 and 6.1.1.4'
Cl Cl 0.1484 0.1585 'International Tables Vol C Tables 4.2.6.8 and 6.1.1.4'
Zn Zn 0.2839 1.4301 'International Tables Vol C Tables 4.2.6.8 and 6.1.1.4'
O O 0.0106 0.0060 'International Tables Vol C Tables 4.2.6.8 and 6.1.1.4'

loop_
_geom_angle_atom_site_label_1
_geom_angle_atom_site_label_2
_geom_angle_atom_site_label_3
_geom_angle
N2 Zn1 N3 151.03(5)
N2 Zn1 N1 75.70(5)
N3 Zn1 N1 75.83(5)
N2 Zn1 Cl2 97.16(4)
N3 Zn1 Cl2 99.42(3)
N1 Zn1 Cl2 114.62(4)
N2 Zn1 Cl1 97.00(4)
N3 Zn1 Cl1 95.78(4)
N1 Zn1 Cl1 126.98(4)
Cl2 Zn1 Cl1 118.40(2)
C16 N1 C22 112.39(11)
C16 N1 C1 112.30(11)
C22 N1 C1 112.33(11)
C16 N1 Zn1 107.61(9)
C22 N1 Zn1 107.08(9)
C1 N1 Zn1 104.57(8)
C17 N2 C21 119.01(14)
C17 N2 Zn1 115.91(10)
C21 N2 Zn1 124.99(12)
C23 N3 C27 118.65(13)
C23 N3 Zn1 115.65(10)
C27 N3 Zn1 125.70(11)
C5 O1 H1O 114.7
C2 C1 N1 116.12(11)
C2 C1 H1A 108.3
N1 C1 H1A 108.3
C2 C1 H1B 108.3
N1 C1 H1B 108.3
H1A C1 H1B 107.4
C7 C2 C3 118.37(13)
C7 C2 C1 121.16(13)
C3 C2 C1 120.48(13)
C4 C3 C2 122.37(13)
C4 C3 H3A 118.8
C2 C3 H3A 118.8
C3 C4 C5 117.18(13)
C3 C4 C8 120.85(13)
C5 C4 C8 121.95(13)
O1 C5 C6 121.54(13)
O1 C5 C4 115.97(13)
C6 C5 C4 122.45(13)
C7 C6 C5 116.94(13)
C7 C6 C12 119.95(13)
C5 C6 C12 123.07(13)
C2 C7 C6 122.46(13)
C2 C7 H7A 118.8
C6 C7 H7A 118.8
C9 C8 C11 107.13(12)
C9 C8 C10 107.18(14)
C11 C8 C10 109.89(13)
C9 C8 C4 111.80(12)
C11 C8 C4 109.59(12)
C10 C8 C4 111.13(12)
C8 C9 H9A 109.5
C8 C9 H9B 109.5
H9A C9 H9B 109.5
C8 C9 H9C 109.5
H9A C9 H9C 109.5
H9B C9 H9C 109.5
C8 C10 H10A 109.5
C8 C10 H10B 109.5
H10A C10 H10B 109.5
C8 C10 H10C 109.5
H10A C10 H10C 109.5
H10B C10 H10C 109.5
C8 C11 H11A 109.5
C8 C11 H11B 109.5
H11A C11 H11B 109.5
C8 C11 H11C 109.5
H11A C11 H11C 109.5
H11B C11 H11C 109.5
C13 C12 C15 106.70(14)
C13 C12 C14 106.66(15)
C15 C12 C14 110.15(14)
C13 C12 C6 111.17(12)
C15 C12 C6 111.71(12)
C14 C12 C6 110.28(13)
C12 C13 H13A 109.5
C12 C13 H13B 109.5
H13A C13 H13B 109.5
C12 C13 H13C 109.5
H13A C13 H13C 109.5
H13B C13 H13C 109.5
C12 C14 H14A 109.5
C12 C14 H14B 109.5
H14A C14 H14B 109.5
C12 C14 H14C 109.5
H14A C14 H14C 109.5
H14B C14 H14C 109.5
C12 C15 H15A 109.5
C12 C15 H15B 109.5
H15A C15 H15B 109.5
C12 C15 H15C 109.5
H15A C15 H15C 109.5
H15B C15 H15C 109.5
N1 C16 C17 110.34(12)
N1 C16 H16A 109.6
C17 C16 H16A 109.6
N1 C16 H16B 109.6
C17 C16 H16B 109.6
H16A C16 H16B 108.1
N2 C17 C18 121.89(16)
N2 C17 C16 115.44(13)
C18 C17 C16 122.62(16)
C19 C18 C17 118.32(18)
C19 C18 H18A 120.8
C17 C18 H18A 120.8
C20 C19 C18 119.82(16)
C20 C19 H19A 120.1
C18 C19 H19A 120.1
C21 C20 C19 118.57(17)
C21 C20 H20A 120.7
C19 C20 H20A 120.7
N2 C21 C20 122.35(18)
N2 C21 H21A 118.8
C20 C21 H21A 118.8
N1 C22 C23 109.84(12)
N1 C22 H22A 109.7
C23 C22 H22A 109.7
N1 C22 H22B 109.7
C23 C22 H22B 109.7
H22A C22 H22B 108.2
N3 C23 C24 122.15(14)
N3 C23 C22 115.41(13)
C24 C23 C22 122.43(14)
C26 C25 C24 119.58(16)
C26 C25 H25A 120.2
C24 C25 H25A 120.2
C25 C24 C23 118.44(15)
C25 C24 H24A 120.8
C23 C24 H24A 120.8
C27 C26 C25 118.37(16)
C27 C26 H26A 120.8
C25 C26 H26A 120.8
N3 C27 C26 122.80(15)
N3 C27 H27A 118.6
C26 C27 H27A 118.6

loop_
_geom_bond_atom_site_label_1
_geom_bond_atom_site_label_2
_geom_bond_distance
Zn1 N2 2.1581(14)
Zn1 N3 2.1619(13)
Zn1 N1 2.1955(13)
Zn1 Cl2 2.2658(6)
Zn1 Cl1 2.2712(7)
N1 C16 1.4681(19)
N1 C22 1.4720(18)
N1 C1 1.5078(18)
N2 C17 1.341(2)
N2 C21 1.343(2)
N3 C23 1.3392(19)
N3 C27 1.341(2)
O1 C5 1.3763(17)
O1 H1O 0.8407
C1 C2 1.5042(19)
C1 H1A 0.9900
C1 H1B 0.9900
C2 C7 1.387(2)
C2 C3 1.394(2)
C3 C4 1.386(2)
C3 H3A 0.9500
C4 C5 1.409(2)
C4 C8 1.543(2)
C5 C6 1.405(2)
C6 C7 1.394(2)
C6 C12 1.543(2)
C7 H7A 0.9500
C8 C9 1.530(2)
C8 C11 1.536(2)
C8 C10 1.541(2)
C9 H9A 0.9800
C9 H9B 0.9800
C9 H9C 0.9800
C10 H10A 0.9800
C10 H10B 0.9800
C10 H10C 0.9800
C11 H11A 0.9800
C11 H11B 0.9800
C11 H11C 0.9800
C12 C13 1.529(2)
C12 C15 1.540(2)
C12 C14 1.540(2)
C13 H13A 0.9800
C13 H13B 0.9800
C13 H13C 0.9800
C14 H14A 0.9800
C14 H14B 0.9800
C14 H14C 0.9800
C15 H15A 0.9800
C15 H15B 0.9800
C15 H15C 0.9800
C16 C17 1.506(2)
C16 H16A 0.9900
C16 H16B 0.9900
C17 C18 1.388(2)
C18 C19 1.387(3)
C18 H18A 0.9500
C19 C20 1.377(3)
C19 H19A 0.9500
C20 C21 1.377(2)
C20 H20A 0.9500
C21 H21A 0.9500
C22 C23 1.509(2)
C22 H22A 0.9900
C22 H22B 0.9900
C23 C24 1.388(2)
C25 C26 1.381(3)
C25 C24 1.387(2)
C25 H25A 0.9500
C24 H24A 0.9500
C26 C27 1.378(2)
C26 H26A 0.9500
C27 H27A 0.9500

loop_
_geom_torsion_atom_site_label_1
_geom_torsion_atom_site_label_2
_geom_torsion_atom_site_label_3
_geom_torsion_atom_site_label_4
_geom_torsion
N2 Zn1 N1 C16 31.87(9)
N3 Zn1 N1 C16 -153.54(9)
Cl2 Zn1 N1 C16 -59.54(9)
Cl1 Zn1 N1 C16 119.90(8)
N2 Zn1 N1 C22 152.91(9)
N3 Zn1 N1 C22 -32.51(9)
Cl2 Zn1 N1 C22 61.50(9)
Cl1 Zn1 N1 C22 -119.06(8)
N2 Zn1 N1 C1 -87.72(9)
N3 Zn1 N1 C1 86.87(9)
Cl2 Zn1 N1 C1 -179.13(7)
Cl1 Zn1 N1 C1 0.31(10)
N3 Zn1 N2 C17 -29.30(16)
N1 Zn1 N2 C17 -18.40(10)
Cl2 Zn1 N2 C17 95.25(10)
Cl1 Zn1 N2 C17 -144.86(10)
N3 Zn1 N2 C21 154.17(11)
N1 Zn1 N2 C21 165.06(12)
Cl2 Zn1 N2 C21 -81.28(12)
Cl1 Zn1 N2 C21 38.61(12)
N2 Zn1 N3 C23 28.57(16)
N1 Zn1 N3 C23 17.68(9)
Cl2 Zn1 N3 C23 -95.50(10)
Cl1 Zn1 N3 C23 144.41(10)
N2 Zn1 N3 C27 -150.90(11)
N1 Zn1 N3 C27 -161.79(13)
Cl2 Zn1 N3 C27 85.03(12)
Cl1 Zn1 N3 C27 -35.06(12)
C16 N1 C1 C2 70.09(16)
C22 N1 C1 C2 -57.75(16)
Zn1 N1 C1 C2 -173.52(10)
N1 C1 C2 C7 -88.89(16)
N1 C1 C2 C3 90.81(16)
C7 C2 C3 C4 -2.2(2)
C1 C2 C3 C4 178.08(12)
C2 C3 C4 C5 -0.1(2)
C2 C3 C4 C8 178.29(12)
C3 C4 C5 O1 -178.28(12)
C8 C4 C5 O1 3.3(2)
C3 C4 C5 C6 4.2(2)
C8 C4 C5 C6 -174.16(13)
O1 C5 C6 C7 176.92(13)
C4 C5 C6 C7 -5.7(2)
O1 C5 C6 C12 -5.3(2)
C4 C5 C6 C12 172.04(13)
C3 C2 C7 C6 0.6(2)
C1 C2 C7 C6 -179.73(13)
C5 C6 C7 C2 3.2(2)
C12 C6 C7 C2 -174.59(13)
C3 C4 C8 C9 -1.06(19)
C5 C4 C8 C9 177.27(13)
C3 C4 C8 C11 -119.69(15)
C5 C4 C8 C11 58.64(17)
C3 C4 C8 C10 118.66(16)
C5 C4 C8 C10 -63.02(19)
C7 C6 C12 C13 7.0(2)
C5 C6 C12 C13 -170.69(15)
C7 C6 C12 C15 -112.06(15)
C5 C6 C12 C15 70.24(18)
C7 C6 C12 C14 125.10(16)
C5 C6 C12 C14 -52.60(19)
C22 N1 C16 C17 -158.93(12)
C1 N1 C16 C17 73.26(15)
Zn1 N1 C16 C17 -41.28(13)
C21 N2 C17 C18 -0.3(2)
Zn1 N2 C17 C18 -177.04(11)
C21 N2 C17 C16 177.33(12)
Zn1 N2 C17 C16 0.58(16)
N1 C16 C17 N2 28.09(17)
N1 C16 C17 C18 -154.31(14)
N2 C17 C18 C19 1.5(2)
C16 C17 C18 C19 -175.91(14)
C17 C18 C19 C20 -1.1(2)
C18 C19 C20 C21 -0.5(2)
C17 N2 C21 C20 -1.5(2)
Zn1 N2 C21 C20 174.98(11)
C19 C20 C21 N2 1.9(2)
C16 N1 C22 C23 160.97(12)
C1 N1 C22 C23 -71.24(14)
Zn1 N1 C22 C23 43.01(13)
C27 N3 C23 C24 0.2(2)
Zn1 N3 C23 C24 -179.28(11)
C27 N3 C23 C22 -179.03(12)
Zn1 N3 C23 C22 1.46(15)
N1 C22 C23 N3 -30.66(17)
N1 C22 C23 C24 150.08(14)
C26 C25 C24 C23 0.3(2)
N3 C23 C24 C25 -0.6(2)
C22 C23 C24 C25 178.56(14)
C24 C25 C26 C27 0.4(2)
C23 N3 C27 C26 0.5(2)
Zn1 N3 C27 C26 179.98(11)
C25 C26 C27 N3 -0.8(2)

loop_
_platon_squeeze_void_nr
_platon_squeeze_void_average_x
_platon_squeeze_void_average_y
_platon_squeeze_void_average_z
_platon_squeeze_void_volume
_platon_squeeze_void_count_electrons
_platon_squeeze_void_content
1 0.500 0.000 0.500 188 35 ' '
2 0.167 0.233 0.845 7 0 ' '
3 0.664 0.276 0.331 5 0 ' '
4 -0.002 0.503 1.001 186 35 ' '
5 0.336 0.723 0.668 5 0 ' '
6 0.836 0.777 0.168 5 0 ' '
